data_1006011
loop_
_publ_author_name
'Puche, R S'
'Fernandez, F'
'Rodriguez Carvajal, J'
'Martinez, J L'

_publ_section_title
;
Magnetic And X-Ray Diffraction Characterization of Stoichiometric Pr~2~
Ni O~4~ and Nd~2~ Ni O~4~ Oxides
;
_journal_coden_ASTM SSCOA4
_journal_name_full 'Solid State Communications'
_journal_page_first 273
_journal_page_last 277
_journal_paper_doi 10.1016/0038-1098(89)90809-0
_journal_volume 72
_journal_year 1989
_chemical_formula_structural 'Nd2 Ni O4'
_chemical_formula_sum 'Nd2 Ni O4'
_chemical_name_systematic 'Dineodymium nickel oxide'
_space_group_IT_number 64
_symmetry_cell_setting orthorhombic
_symmetry_Int_Tables_number 64
_symmetry_space_group_name_Hall '-B 2ab 2'
_symmetry_space_group_name_H-M 'B m a b'
_cell_angle_alpha 90
_cell_angle_beta 90
_cell_angle_gamma 90
_cell_formula_units_Z 4
_cell_length_a 5.3814(5)
_cell_length_b 5.5850(2)
_cell_length_c 12.1143(4)
_cell_volume 364.1
_cod_database_code 1006011

loop_
_symmetry_equiv_pos_as_xyz
x,y,z
x,-y,-z
x,1/2+y,1/2-z
x,1/2-y,1/2+z
-x,-y,-z
-x,y,z
-x,1/2-y,1/2+z
-x,1/2+y,1/2-z
1/2+x,y,1/2+z
1/2+x,-y,1/2-z
1/2+x,1/2+y,-z
1/2+x,1/2-y,z
1/2-x,-y,1/2-z
1/2-x,y,1/2+z
1/2-x,1/2-y,z
1/2-x,1/2+y,-z

loop_
_atom_site_label
_atom_site_type_symbol
_atom_site_symmetry_multiplicity
_atom_site_Wyckoff_symbol
_atom_site_fract_x
_atom_site_fract_y
_atom_site_fract_z
_atom_site_occupancy
_atom_site_attached_hydrogens
_atom_site_calc_flag
Nd1 Nd3+ 8 f 0. -0.0151(3) 0.3637(1) 1. 0 d
Ni1 Ni2+ 4 a 0. 0. 0. 1. 0 d
O1 O2- 8 e 0.25 0.25 -0.011(2) 1. 0 d
O2 O2- 8 f 0. 0.078(3) 0.182(1) 1. 0 d

loop_
_atom_type_symbol
_atom_type_oxidation_number
Nd3+ 3.000
Ni2+ 2.000
O2- -2.000
